data_2001416
loop_
_publ_author_name
'Peeters, O. M.'
'Blaton, N. M.'
'De Ranter, C. J.'

_publ_section_title
;Structure of
 3-{2-[4-(6-fluoro-1,2-benzisoxazol-3-yl)piperidino]ethyl}-6,7,8,9-tetrahydro-2-methyl-4<i>H</i>-pyrido[1,2-<i>a</i>]pyrimidin-4-one
 (risperidone)
;
_journal_issue 9
_journal_name_full 'Acta Crystallographica Section C'
_journal_page_first 1698
_journal_page_last 1700
_journal_paper_doi 10.1107/S0108270193002240
_journal_volume 49
_journal_year 1993
_chemical_formula_moiety 'C23 H27 F1 N4 O2'
_chemical_formula_sum 'C23 H27 F N4 O2'
_chemical_formula_weight 410.49
_chemical_name_systematic
;
3-{2-[4-(6-Fluoro-1,2-benzisoxazol-3-yl)-1-piperidinyl]-ethyl}-
6,7,8,9-tetrahydro-2-methyl-4H-pyrido[1,2-a]pyrimidin-4-one
;
_space_group_IT_number 14
_space_group_name_Hall '-P 2yn'
_space_group_name_H-M_alt 'P 1 21/n 1'
_symmetry_cell_setting monoclinic
_symmetry_space_group_name_H-M 'P 1 21/n 1'
_cell_angle_alpha 90.00000
_cell_angle_beta 113.74(6)
_cell_angle_gamma 90.00000
_cell_formula_units_Z 4
_cell_length_a 14.240(10)
_cell_length_b 9.767(7)
_cell_length_c 16.590(10)
_cell_measurement_reflns_used 24
_cell_measurement_temperature 293
_cell_measurement_theta_max 22.00
_cell_measurement_theta_min 19.00
_cell_volume 2112(3)
_computing_cell_refinement 'DIF4 (Stoe & Cie, 1988)'
_computing_data_collection 'DIF4 (Stoe & Cie, 1988)'
_computing_data_reduction 'locally adapted REDU4 (Stoe & Cie, 1988)'
_computing_molecular_graphics 'PLUTO (Motherwell & Clegg, 1978)'
_computing_publication_material 'PARST (Nardelli, 1983)'
_computing_structure_refinement 'NRCVAX (Gabe et al., 1989)'
_computing_structure_solution
;
NRCVAX (Gabe, Le Page, Charland, Lee & White,1989)
;
_diffrn_ambient_temperature 293
_diffrn_measurement_device 'Stoe STADI-4 four-circle'
_diffrn_measurement_method '\w scan '
_diffrn_radiation_monochromator 'perpendicular mounted graphite 002'
_diffrn_radiation_source 'fine focus Siemens Mo tube'
_diffrn_radiation_type 'Mo K\a'
_diffrn_radiation_wavelength 0.71069
_diffrn_reflns_av_R_equivalents .0232
_diffrn_reflns_limit_h_max 17
_diffrn_reflns_limit_h_min 0
_diffrn_reflns_limit_k_max 12
_diffrn_reflns_limit_k_min -12
_diffrn_reflns_limit_l_max 20
_diffrn_reflns_limit_l_min -20
_diffrn_reflns_number 7773
_diffrn_reflns_reduction_process
;
equivalent reflections averaged
;
_diffrn_reflns_theta_max 24.95
_diffrn_reflns_theta_min 1.59
_diffrn_standards_decay_% 8.5
_diffrn_standards_interval_count 0
_diffrn_standards_interval_time 60
_diffrn_standards_number 4
_exptl_absorpt_coefficient_mu .0846
_exptl_absorpt_correction_T_max .660
_exptl_absorpt_correction_T_min .624
_exptl_absorpt_correction_type '(Empirical; North, Phillips & Mathews, 1968)'
_exptl_crystal_colour Colourless
_exptl_crystal_density_diffrn 1.2912
_exptl_crystal_description Dipyramid
_exptl_crystal_F_000 872
_exptl_crystal_size_max .40
_exptl_crystal_size_mid .40
_exptl_crystal_size_min .40
_refine_diff_density_max .25
_refine_diff_density_min -.19
_refine_ls_abs_structure_details
;
?
;
_refine_ls_extinction_coef .00
_refine_ls_extinction_method 'none '
_refine_ls_goodness_of_fit_obs 1.53
_refine_ls_hydrogen_treatment noref
_refine_ls_matrix_type full
_refine_ls_number_parameters 271
_refine_ls_number_reflns 1710
_refine_ls_R_factor_all .1050
_refine_ls_R_factor_obs .0475
_refine_ls_shift/esd_max .001
_refine_ls_structure_factor_coef F
_refine_ls_weighting_details 'w = 1/[\s^2^(F) + 0.00120F^2^]'
_refine_ls_weighting_scheme calc
_refine_ls_wR_factor_all .0702
_refine_ls_wR_factor_obs .0635
_reflns_number_observed 1710
_reflns_number_total 3402
_reflns_observed_criterion 'I > 2.0\s(I)'
_cod_data_source_file na1034.cif
_cod_data_source_block na1034_structure_1_of_1
_cod_depositor_comments
;
The following automatic conversions were performed:
'_symmetry_cell_setting' value 'Monoclinic' changed to 'monoclinic'
according to '/home/saulius/struct/CIF-dictionaries/cif_core.dic'
dictionary named 'cif_core.dic' version 2.4.1 from 2010-06-29.

Automatic conversion script
Id: cif_fix_enum 1527 2010-12-29 10:47:43Z saulius 

The following automatic conversions were performed:

'_symmetry_cell_setting' value 'Monoclinic' changed to 'monoclinic'
according to /home/saulius/struct/CIF-dictionaries/cif_core.dic
dictionary named 'cif_core.dic' version 2.4.1 from 2010-06-29.

Automatic conversion script
Id: cif_fix_values 1715 2011-07-08 13:25:40Z adriana 

The following automatic conversions were performed:

'_refine_ls_weighting_scheme' value 'w = 1/[\s^2^(F) + 0.00120F^2^]'
was changed to 'calc'. New tag '_refine_ls_weighting_details' was
created. The value of the new tag was set to 'w = 1/[\s^2^(F) +
0.00120F^2^]'.

Automatic conversion script
Id: cif_fix_values 3143 2015-03-26 13:38:13Z robertas 
;
_cod_original_sg_symbol_H-M P21/n
_cod_original_formula_sum 'C23 H27 F1 N4 O2'
_cod_database_code 2001416

loop_
_space_group_symop_id
_space_group_symop_operation_xyz
1 x,y,z
2 -x+1/2,y+1/2,-z+1/2
3 -x,-y,-z
4 x+1/2,-y+1/2,z+1/2

loop_
_atom_site_aniso_label
_atom_site_aniso_U_11
_atom_site_aniso_U_22
_atom_site_aniso_U_33
_atom_site_aniso_U_12
_atom_site_aniso_U_13
_atom_site_aniso_U_23
F1 .141(3) .055(2) .119(2) .002(2) .071(2) .021(2)
C2 .085(3) .049(3) .076(3) -.008(2) .039(3) .006(2)
C3 .091(4) .050(3) .087(3) .000(2) .054(3) -.001(2)
C4 .078(3) .057(3) .062(3) -.010(2) .040(3) -.003(2)
C5 .059(3) .047(2) .053(2) -.008(2) .029(2) -.002(2)
C6 .054(3) .055(3) .060(3) -.010(2) .030(2) -.006(2)
C7 .073(3) .054(3) .065(3) -.016(2) .037(3) .001(2)
O8 .074(2) .064(2) .080(2) -.007(2) .051(2) .001(2)
N9 .066(2) .059(2) .085(3) -.002(2) .045(2) .007(2)
C10 .054(3) .055(3) .054(2) -.007(2) .026(2) -.001(2)
C11 .056(3) .052(3) .061(3) -.004(2) .026(2) .007(2)
C12 .052(3) .061(3) .090(3) .005(2) .032(3) .020(3)
C13 .053(3) .064(3) .090(3) .006(2) .027(3) .024(3)
N14 .054(2) .049(2) .072(2) .004(2) .031(2) .017(2)
C15 .067(3) .054(3) .099(4) .010(2) .050(3) .019(2)
C16 .064(3) .056(3) .094(3) .009(2) .043(3) .027(3)
C17 .059(3) .055(3) .066(3) .000(2) .024(2) .020(2)
C18 .067(3) .060(3) .059(3) -.004(2) .026(2) .010(2)
C19 .057(3) .046(2) .057(3) -.004(2) .026(2) .002(2)
C20 .055(3) .048(3) .062(3) -.004(2) .028(2) -.004(2)
N21 .053(2) .041(2) .063(2) .001(2) .026(2) .002(2)
C22 .061(3) .050(3) .072(3) -.003(2) .037(2) .004(2)
N23 .083(3) .048(2) .080(3) .005(2) .052(2) .005(2)
C24 .064(3) .041(2) .067(3) -.004(2) .030(3) -.001(2)
C25 .108(4) .043(3) .095(4) .005(3) .055(3) .002(2)
O26 .101(3) .067(2) .096(3) .003(2) .067(2) -.011(2)
C27 .080(4) .038(3) .087(3) .003(2) .030(3) .000(2)
C28 .179(7) .043(3) .097(4) -.009(3) .058(5) .009(3)
C29 .137(6) .084(4) .126(5) .005(4) .079(5) .028(4)
C30 .106(4) .063(3) .096(4) .002(3) .063(3) .018(3)

loop_
_atom_site_label
_atom_site_fract_x
_atom_site_fract_y
_atom_site_fract_z
_atom_site_U_iso_or_equiv
_atom_site_thermal_displace_type
_atom_site_calc_flag
_atom_site_calc_attached_atom
_atom_site_type_symbol
F1 .9592(3) .1274(3) .4481(2) .099(2) Uani . . F
C2 .9463(4) .2562(5) .4153(3) .068(2) Uani . . C
C3 .9836(4) .2843(4) .3516(3) .070(2) Uani . . C
C4 .9732(3) .4148(4) .3169(3) .062(2) Uani . . C
C5 .9237(3) .5134(4) .3468(3) .051(2) Uani . . C
C6 .8872(3) .4773(4) .4093(3) .054(2) Uani . . C
C7 .8960(3) .3480(5) .4462(3) .061(2) Uani . . C
O8 .8421(2) .5863(3) .4297(2) .067(2) Uani . . O
N9 .8485(3) .6994(4) .3765(3) .065(2) Uani . . N
C10 .8959(3) .6553(4) .3292(3) .053(2) Uani . . C
C11 .9168(3) .7505(4) .2671(3) .055(2) Uani . . C
C12 .8698(3) .8915(5) .2620(3) .067(2) Uani . . C
C13 .8942(3) .9834(5) .1990(3) .070(2) Uani . . C
N14 1.0054(3) .9980(3) .2264(2) .057(2) Uani . . N
C15 1.0515(3) .8639(4) .2288(3) .068(2) Uani . . C
C16 1.0312(3) .7666(4) .2914(3) .068(2) Uani . . C
C17 1.0279(3) 1.0927(4) .1688(3) .061(2) Uani . . C
C18 1.1374(3) 1.1491(4) .2094(3) .062(2) Uani . . C
C19 1.1627(3) 1.2349(4) .1449(3) .052(2) Uani . . C
C20 1.1386(3) 1.3781(4) .1391(3) .054(2) Uani . . C
N21 1.1633(3) 1.4527(3) .0786(2) .0510(10) Uani . . N
C22 1.2063(3) 1.3916(4) .0282(3) .058(2) Uani . . C
N23 1.2268(3) 1.2604(3) .0326(2) .064(2) Uani . . N
C24 1.2035(3) 1.1817(4) .0906(3) .056(2) Uani . . C
C25 1.2300(4) 1.0328(5) .0894(3) .078(3) Uani . . C
O26 1.0983(3) 1.4372(3) .1827(2) .079(2) Uani . . O
C27 1.1353(4) 1.6004(4) .0700(3) .069(2) Uani . . C
C28 1.1827(5) 1.6787(5) .0177(4) .106(4) Uani . . C
C29 1.1815(5) 1.6073(6) -.0600(4) .108(4) Uani . . C
C30 1.2359(4) 1.4764(5) -.0340(4) .081(3) Uani . . C
H3 1.0212 .2056 .3285 .074 Uiso calc C3 H
H4 1.0026 .4414 .2681 .066 Uiso calc C4 H
H7 .8649 .3234 .4941 .065 Uiso calc C7 H
H11 .8812 .7059 .2006 .067 Uiso calc C11 H
H12A .9036 .9386 .3277 .076 Uiso calc C12 H
H12B .7883 .8861 .2417 .076 Uiso calc C12 H
H13A .8604 1.0847 .1966 .072 Uiso calc C13 H
H13B .8617 .9395 .1338 .072 Uiso calc C13 H
H15A 1.0242 .8206 .1637 .074 Uiso calc C15 H
H15B 1.1361 .8775 .2518 .074 Uiso calc C15 H
H16A 1.0644 .6665 .2884 .076 Uiso calc C16 H
H16B 1.0677 .8051 .3577 .076 Uiso calc C16 H
H17A 1.0163 1.0374 .1080 .065 Uiso calc C17 H
H17B .9721 1.1763 .1511 .065 Uiso calc C17 H
H18A 1.1919 1.0668 .2330 .067 Uiso calc C18 H
H18B 1.1456 1.2150 .2657 .067 Uiso calc C18 H
H25A 1.2805 1.0045 .1552 .083 Uiso . . H
H25B 1.1595 .9757 .0757 .083 Uiso . . H
H25C 1.2525 1.0265 .0349 .083 Uiso . . H
H27A 1.0525 1.6080 .0386 .079 Uiso calc C27 H
H27B 1.1610 1.6423 .1363 .079 Uiso calc C27 H
H28A 1.2627 1.7031 .0593 .104 Uiso calc C28 H
H28B 1.1423 1.7774 -.0033 .104 Uiso calc C28 H
H29A 1.1010 1.5870 -.1044 .116 Uiso calc C29 H
H29B 1.2143 1.6706 -.0961 .116 Uiso calc C29 H
H30A 1.2256 1.4141 -.0916 .084 Uiso calc C30 H
H30B 1.3195 1.4973 -.0004 .084 Uiso calc C30 H

loop_
_atom_type_symbol
_atom_type_description
_atom_type_scat_dispersion_real
_atom_type_scat_dispersion_imag
_atom_type_scat_source
F Fluorine .014 .010
; International Tables for X-ray Crystallography (1974, Vol. IV,
  Tables 2.2A, 2.3.1)
;
C Carbon .002 .002
; International Tables for X-ray Crystallography (1974, Vol. IV,
  Tables 2.2A, 2.3.1)
;
O Oxygen .008 .006
; International Tables for X-ray Crystallography (1974, Vol. IV,
  Tables 2.2A, 2.3.1)
;
N Nitrogen .004 .003
; International Tables for X-ray Crystallography (1974, Vol. IV,
  Tables 2.2A, 2.3.1)
;
H Hydrogen .000 .000 'International Tables for X-ray Crystallography (1974, Vol. IV, Tables 2.2C)'

loop_
_geom_angle_atom_site_label_1
_geom_angle_atom_site_label_2
_geom_angle_atom_site_label_3
_geom_angle
_geom_angle_publ_flag
F1 C2 C7 117.8(5) yes
F1 C2 C3 117.3(5) yes
C3 C2 C7 124.9(5) yes
C2 C3 H3 121 no
C2 C3 C4 119.3(5) yes
C4 C3 H3 119 no
C3 C4 H4 122 no
C3 C4 C5 118.3(5) yes
C5 C4 H4 120 no
C4 C5 C10 136.8(4) yes
C4 C5 C6 119.1(4) yes
C6 C5 C10 104.1(4) yes
C5 C6 O8 110.2(4) yes
C5 C6 C7 124.7(5) yes
C7 C6 O8 125.0(4) yes
C2 C7 C6 113.6(5) yes
C6 C7 H7 122 no
C2 C7 H7 124 no
C6 O8 N9 107.3(4) yes
O8 N9 C10 107.0(4) yes
C5 C10 N9 111.4(4) yes
N9 C10 C11 120.2(4) yes
C5 C10 C11 128.4(4) yes
C10 C11 H11 108 no
C10 C11 C16 111.6(4) yes
C10 C11 C12 113.2(4) yes
C16 C11 H11 109 no
C12 C11 H11 107 no
C12 C11 C16 108.8(4) yes
C11 C12 H12B 112 no
C11 C12 H12A 108 no
C11 C12 C13 110.8(4) yes
H12A C12 H12B 109 no
C13 C12 H12B 109 no
C13 C12 H12A 108 no
C12 C13 H13B 109 no
C12 C13 H13A 110 no
C12 C13 N14 111.2(4) yes
H13A C13 H13B 109 no
N14 C13 H13B 109 no
N14 C13 H13A 109 no
C13 N14 C17 110.7(4) yes
C13 N14 C15 109.8(4) yes
C15 N14 C17 111.8(4) yes
N14 C15 H15B 108 no
N14 C15 H15A 110 no
N14 C15 C16 111.8(4) yes
H15A C15 H15B 107 no
C16 C15 H15B 108 no
C16 C15 H15A 110 no
C11 C16 C15 111.2(4) yes
C15 C16 H16B 109 no
C15 C16 H16A 109 no
C11 C16 H16B 109 no
C11 C16 H16A 109 no
H16A C16 H16B 109 no
N14 C17 H17B 109 no
N14 C17 H17A 107 no
N14 C17 C18 113.2(4) yes
H17A C17 H17B 107 no
C18 C17 H17B 111 no
C18 C17 H17A 109 no
C17 C18 H18B 109 no
C17 C18 H18A 110 no
C17 C18 C19 112.2(4) yes
H18A C18 H18B 108 no
C19 C18 H18B 108 no
C19 C18 H18A 109 no
C18 C19 C24 123.1(4) yes
C18 C19 C20 118.0(4) yes
C20 C19 C24 118.9(4) yes
C19 C20 O26 124.9(4) yes
C19 C20 N21 115.8(4) yes
N21 C20 O26 119.3(4) yes
C20 N21 C27 116.1(4) yes
C20 N21 C22 121.3(4) yes
C22 N21 C27 122.5(4) yes
N21 C22 C30 119.9(4) yes
N21 C22 N23 122.7(4) yes
N23 C22 C30 117.3(5) yes
C22 N23 C24 118.5(4) yes
C19 C24 N23 122.7(4) yes
N23 C24 C25 113.6(4) yes
C19 C24 C25 123.7(4) yes
C24 C25 H25C 103 no
C24 C25 H25B 106 no
C24 C25 H25A 108 no
H25B C25 H25C 111.0(10) no
H25A C25 H25C 122.0(10) no
H25A C25 H25B 105 no
N21 C27 H27B 107 no
N21 C27 H27A 108 no
N21 C27 C28 112.5(4) yes
H27A C27 H27B 109.0(10) no
C28 C27 H27B 110 no
C28 C27 H27A 110 no
C27 C28 H28B 109.0(10) no
C27 C28 H28A 110.0(10) no
C27 C28 C29 114.7(5) yes
H28A C28 H28B 107.0(10) no
C29 C28 H28B 109.0(10) no
C29 C28 H28A 108.0(10) no
C28 C29 H29B 111.0(10) no
C28 C29 H29A 108.0(10) no
C28 C29 C30 109.8(5) yes
H29A C29 H29B 107.0(10) no
C30 C29 H29B 111.0(10) no
C30 C29 H29A 109.0(10) no
C22 C30 C29 114.8(6) yes
C29 C30 H30B 109.0(10) no
C29 C30 H30A 111.0(10) no
C22 C30 H30B 107 no
C22 C30 H30A 108 no
H30A C30 H30B 106.0(10) no

loop_
_geom_bond_atom_site_label_1
_geom_bond_atom_site_label_2
_geom_bond_distance
_geom_bond_publ_flag
F1 C2 1.353(5) yes
C2 C3 1.388(8) yes
C2 C7 1.369(7) yes
C3 C4 1.381(6) yes
C3 H3 1.091(5) no
C4 C5 1.397(6) yes
C4 H4 1.083(5) no
C5 C6 1.380(7) yes
C5 C10 1.438(5) yes
C6 C7 1.387(6) yes
C6 O8 1.354(5) yes
C7 H7 1.081(5) no
O8 N9 1.440(5) yes
N9 C10 1.297(6) yes
C10 C11 1.505(6) yes
C11 C12 1.519(6) yes
C11 C16 1.520(6) yes
C11 H11 1.102(4) no
C12 C13 1.520(7) yes
C12 H12A 1.099(4) no
C12 H12B 1.071(4) no
C13 N14 1.467(5) yes
C13 H13A 1.094(4) no
C13 H13B 1.079(4) no
N14 C15 1.459(5) yes
N14 C17 1.457(6) yes
C15 C16 1.519(7) yes
C15 H15A 1.077(5) no
C15 H15B 1.115(4) no
C16 H16A 1.095(4) no
C16 H16B 1.077(4) no
C17 C18 1.530(6) yes
C17 H17A 1.095(4) no
C17 H17B 1.094(4) no
C18 C19 1.512(6) yes
C18 H18A 1.075(4) no
C18 H18B 1.101(4) no
C19 C20 1.435(5) yes
C19 C24 1.357(7) yes
C20 N21 1.395(6) yes
C20 O26 1.234(6) yes
N21 C22 1.358(6) yes
N21 C27 1.488(5) yes
C22 N23 1.309(5) yes
C22 C30 1.509(8) yes
N23 C24 1.372(6) yes
C24 C25 1.504(6) yes
C25 H25A 1.074(4) no
C25 H25B 1.089(5) no
C25 H25C 1.077(6) no
C27 C28 1.505(9) yes
C27 H27A 1.083(4) no
C27 H27B 1.090(4) no
C28 C29 1.460(9) yes
C28 H28A 1.094(6) no
C28 H28B 1.105(5) no
C29 C30 1.468(7) yes
C29 H29A 1.102(6) no
C29 H29B 1.088(7) no
C30 H30A 1.092(5) no
C30 H30B 1.111(5) no

loop_
_geom_torsion_atom_site_label_1
_geom_torsion_atom_site_label_2
_geom_torsion_atom_site_label_3
_geom_torsion_atom_site_label_4
_geom_torsion
_geom_torsion_publ_flag
F1 C2 C7 H7 .0(10) no
F1 C2 C7 C6 179.5(4) no
F1 C2 C3 C4 -179.3(5) no
F1 C2 C3 H3 1.0(10) no
C3 C2 C7 H7 178.0(10) no
C3 C2 C7 C6 -1.8(8) no
C7 C2 C3 H3 -177.0(10) no
C7 C2 C3 C4 2.0(9) no
C2 C3 C4 C5 -.9(8) no
C2 C3 C4 H4 179.0(10) no
H3 C3 C4 H4 .0(10) no
H3 C3 C4 C5 179 no
C3 C4 C5 C6 -.1(7) no
C3 C4 C5 C10 -179.2(6) no
H4 C4 C5 C10 1.0(10) no
H4 C4 C5 C6 -179 no
C4 C5 C10 C11 -1.5(9) no
C4 C5 C10 N9 179.6(6) no
C4 C5 C6 C7 .2(8) no
C4 C5 C6 O8 179.9(4) no
C6 C5 C10 C11 179.2(5) no
C6 C5 C10 N9 .3(6) no
C10 C5 C6 O8 -.7(5) no
C10 C5 C6 C7 179.6(5) no
C5 C6 C7 C2 .7(8) no
C5 C6 O8 N9 .8(5) no
C5 C6 C7 H7 -178 no
O8 C6 C7 C2 -179.0(5) no
C7 C6 O8 N9 -179.5(5) no
O8 C6 C7 H7 2.0(10) no
C6 O8 N9 C10 -.6(5) no
O8 N9 C10 C5 .1(5) no
O8 N9 C10 C11 -178.9(4) no
N9 C10 C11 C12 -4.8(6) yes
C5 C10 C11 C12 176.4(5) yes
N9 C10 C11 C16 118.4(5) yes
C5 C10 C11 C16 -60.3(6) yes
N9 C10 C11 H11 -121.0(10) no
C5 C10 C11 H11 59.0(10) no
C10 C11 C16 H16A 60.0(10) no
C10 C11 C16 H16B -57.0(10) no
C10 C11 C16 C15 -179.5(4) no
C10 C11 C12 C13 179.5(4) no
C10 C11 C12 H12A 62.0(10) no
C10 C11 C12 H12B -57.0(10) no
C12 C11 C16 H16A -173 no
C12 C11 C16 H16B 67.0(10) no
H11 C11 C16 C15 62.0(10) no
C12 C11 C16 C15 -53.8(5) no
C16 C11 C12 H12B 177 no
C16 C11 C12 H12A -62.0(10) no
C16 C11 C12 C13 54.7(5) no
H11 C11 C12 H12B 60.0(10) no
H11 C11 C12 H12A 180 no
H11 C11 C12 C13 -61.0(10) no
H11 C11 C16 H16B -176 no
H11 C11 C16 H16A -57.0(10) no
C11 C12 C13 N14 -58.6(6) no
C11 C12 C13 H13A -178 no
C11 C12 C13 H13B 62.0(10) no
H12A C12 C13 H13B -179 no
H12A C12 C13 H13A -60.0(10) no
H12A C12 C13 N14 60.0(10) no
H12B C12 C13 H13B -61.0(10) no
H12B C12 C13 H13A 57.0(10) no
H12B C12 C13 N14 178 no
C12 C13 N14 C15 59.5(5) no
C12 C13 N14 C17 -176.6(4) no
H13A C13 N14 C17 -54.0(10) no
H13A C13 N14 C15 -178 no
H13B C13 N14 C17 63.0(10) no
H13B C13 N14 C15 -60.0(10) no
C13 N14 C17 C18 161.0(4) yes
C13 N14 C17 H17A -77.0(10) no
C13 N14 C17 H17B 38.0(10) no
C13 N14 C15 C16 -58.7(5) no
C13 N14 C15 H15A 65.0(10) no
C13 N14 C15 H15B -177 no
C15 N14 C17 C18 -76.2(5) yes
C15 N14 C17 H17A 45.0(10) no
C15 N14 C17 H17B 161 no
C17 N14 C15 H15B 58.0(10) no
C17 N14 C15 H15A -58.0(10) no
C17 N14 C15 C16 178.0(4) yes
N14 C15 C16 C11 56.9(6) no
N14 C15 C16 H16A 177 no
N14 C15 C16 H16B -63.0(10) no
H15A C15 C16 C11 -65.0(10) no
H15B C15 C16 C11 176 no
H15A C15 C16 H16B 173 no
H15A C15 C16 H16A 54.0(10) no
H15B C15 C16 H16B 55.0(10) no
H15B C15 C16 H16A -62.0(10) no
N14 C17 C18 C19 173.8(4) yes
N14 C17 C18 H18A 52.0(10) no
N14 C17 C18 H18B -66.0(10) no
H17A C17 C18 H18B 173 no
H17A C17 C18 H18A -67.0(10) no
H17A C17 C18 C19 54.0(10) no
H17B C17 C18 H18B 55.0(10) no
H17B C17 C18 H18A 174 no
H17B C17 C18 C19 -63.0(10) no
C17 C18 C19 C20 87.8(5) yes
C17 C18 C19 C24 -89.7(6) yes
H18A C18 C19 C24 33.0(10) no
H18A C18 C19 C20 -148 no
H18B C18 C19 C24 150 no
H18B C18 C19 C20 -31.0(10) no
C18 C19 C24 C25 -1.3(8) no
C18 C19 C24 N23 -179.6(4) no
C18 C19 C20 N21 -179.9(4) no
C18 C19 C20 O26 -.2(7) no
C20 C19 C24 C25 -178.8(5) no
C20 C19 C24 N23 2.9(7) no
C24 C19 C20 O26 177.5(5) no
C24 C19 C20 N21 -2.3(7) no
C19 C20 N21 C22 .8(7) no
C19 C20 N21 C27 178.0(4) no
O26 C20 N21 C27 -1.8(7) no
O26 C20 N21 C22 -179.0(5) no
C20 N21 C27 C28 168.7(4) yes
C20 N21 C27 H27A -69.0(10) no
C20 N21 C27 H27B 47.0(10) no
C20 N21 C22 N23 .3(7) no
C20 N21 C22 C30 -177.6(5) no
C22 N21 C27 C28 -14.2(7) yes
C22 N21 C27 H27A 108.0(10) no
C22 N21 C27 H27B -135 no
C27 N21 C22 C30 5.3(7) yes
C27 N21 C22 N23 -176.8(5) no
N21 C22 C30 H30A -146 no
N21 C22 C30 H30B 98.0(10) no
N21 C22 C30 C29 -22.4(8) yes
N21 C22 N23 C24 .1(7) no
N23 C22 C30 H30A 35.0(10) no
N23 C22 C30 H30B -79.0(10) no
N23 C22 C30 C29 159.6(5) yes
C30 C22 N23 C24 178.1(5) no
C22 N23 C24 C19 -1.8(7) no
C22 N23 C24 C25 179.7(4) no
N23 C24 C25 H25A 124.0(10) no
C19 C24 C25 H25A -54.0(10) no
N23 C24 C25 H25B -123 no
C19 C24 C25 H25B 58.0(10) no
N23 C24 C25 H25C -6.0(10) no
C19 C24 C25 H25C 174 no
N21 C27 C28 C29 41.3(7) yes
N21 C27 C28 H28A -79.0(10) no
N21 C27 C28 H28B 163 no
H27A C27 C28 H28B 43.0(10) no
H27A C27 C28 H28A 159.0(10) no
H27A C27 C28 C29 -78.0(10) no
H27B C27 C28 H28B -76.0(10) no
H27B C27 C28 H28A 40.0(10) no
H27B C27 C28 C29 161.0(10) no
C27 C28 C29 C30 -58.4(7) yes
C27 C28 C29 H29A 60.0(10) no
C27 C28 C29 H29B 178.0(10) no
H28A C28 C29 H29B -58.0(10) no
H28A C28 C29 H29A -176.0(10) no
H28A C28 C29 C30 64.0(10) no
H28B C28 C29 H29B 56.0(10) no
H28B C28 C29 H29A -61.0(10) no
H28B C28 C29 C30 179.0(10) no
C28 C29 C30 C22 47.5(7) yes
C28 C29 C30 H30A 171.0(10) no
C28 C29 C30 H30B -71.0(10) no
H29A C29 C30 C22 -70.0(10) no
H29B C29 C30 C22 171.0(10) no
H29A C29 C30 H30B 169.0(10) no
H29A C29 C30 H30A 52.0(10) no
H29B C29 C30 H30B 51.0(10) no
H29B C29 C30 H30A -65.0(10) no
